data_7044622
loop_
_publ_author_name
'Doddi, Adinarayana'
'Bockfeld, Dirk'
'Zaretzke, Marc-Kevin'
'Kleeberg, Christian'
'Bannenberg, Thomas'
'Tamm, Matthias'

_publ_section_title
;
 A Modular Approach to Carbene-Stabilized Diphosphorus Species
;
_journal_name_full 'Dalton Transactions'
_journal_paper_doi 10.1039/C7DT03436A
_journal_year 2017
_chemical_formula_moiety 'C48 H60 N4 P2, P F6, 2(C H2 Cl2)'
_chemical_formula_sum 'C50 H64 Cl4 F6 N4 P3'
_chemical_formula_weight 1069.76
_space_group_crystal_system triclinic
_space_group_IT_number 2
_space_group_name_Hall '-P 1'
_space_group_name_H-M_alt 'P -1'
_symmetry_space_group_name_Hall '-P 1'
_symmetry_space_group_name_H-M 'P -1'
_atom_sites_solution_hydrogens geom
_audit_creation_method SHELXL-2014/7
_audit_update_record
;
2017-09-05 deposited with the CCDC.
2017-11-01 downloaded from the CCDC.
;
_cell_angle_alpha 67.890(4)
_cell_angle_beta 79.842(4)
_cell_angle_gamma 84.588(4)
_cell_formula_units_Z 2
_cell_length_a 10.9228(4)
_cell_length_b 14.9659(8)
_cell_length_c 18.5836(8)
_cell_measurement_reflns_used 20897
_cell_measurement_temperature 200(2)
_cell_measurement_theta_max 75.6940
_cell_measurement_theta_min 3.2670
_cell_volume 2769.0(2)
_computing_cell_refinement 'CrysAlisPro 1.171.38.43 (Rigaku OD, 2015)'
_computing_data_collection 'CrysAlisPro 1.171.38.43 (Rigaku OD, 2015)'
_computing_data_reduction 'CrysAlisPro 1.171.38.43 (Rigaku OD, 2015)'
_computing_publication_material
;
 WinGX v2014.1 (L. J. Farrugia, J. Appl. Cryst., 2012, 45, 849-854.)
;
_computing_structure_refinement
;
 SHELXL-2014/7 (G. M. Sheldrick, Acta Cryst. (2008), A64, 112-122)'
;
_computing_structure_solution
;
 SHELXT-2014/7 (G. M. Sheldrick, Acta Cryst., 2008, A64, 112-122)
;
_diffrn_ambient_temperature 200(2)
_diffrn_detector_area_resol_mean 10.3543
_diffrn_measured_fraction_theta_full 1.000
_diffrn_measured_fraction_theta_max 0.993
_diffrn_measurement_device_type 'Oxfrord Diffraction Xcalibur, Atlas, Nova'
_diffrn_measurement_method '\w scan'
_diffrn_radiation_monochromator mirror
_diffrn_radiation_type CuK\a
_diffrn_radiation_wavelength 1.54184
_diffrn_reflns_av_R_equivalents 0.0727
_diffrn_reflns_av_unetI/netI 0.0329
_diffrn_reflns_Laue_measured_fraction_full 1.000
_diffrn_reflns_Laue_measured_fraction_max 0.993
_diffrn_reflns_limit_h_max 13
_diffrn_reflns_limit_h_min -13
_diffrn_reflns_limit_k_max 18
_diffrn_reflns_limit_k_min -18
_diffrn_reflns_limit_l_max 22
_diffrn_reflns_limit_l_min -23
_diffrn_reflns_number 114993
_diffrn_reflns_point_group_measured_fraction_full 1.000
_diffrn_reflns_point_group_measured_fraction_max 0.993
_diffrn_reflns_theta_full 67.684
_diffrn_reflns_theta_max 76.345
_diffrn_reflns_theta_min 3.189
_diffrn_source 'micro-focus sealed X-ray tube'
_diffrn_source_type 'Nova (Cu) X-ray Source'
_exptl_absorpt_coefficient_mu 3.237
_exptl_absorpt_correction_T_max 0.981
_exptl_absorpt_correction_T_min 0.972
_exptl_absorpt_correction_type gaussian
_exptl_absorpt_process_details
;
CrysAlisPro 1.171.38.43 (Rigaku Oxford Diffraction, 2015)
Numerical absorption correction based on gaussian integration over
            a multifaceted crystal model
Empirical absorption correction using spherical harmonics,
 implemented in SCALE3 ABSPACK scaling algorithm.
;
_exptl_crystal_colour black
_exptl_crystal_density_diffrn 1.283
_exptl_crystal_description irregular
_exptl_crystal_F_000 1118
_exptl_crystal_size_max 0.230
_exptl_crystal_size_mid 0.170
_exptl_crystal_size_min 0.150
_refine_diff_density_max 0.654
_refine_diff_density_min -0.893
_refine_diff_density_rms 0.056
_refine_ls_extinction_method none
_refine_ls_goodness_of_fit_ref 1.040
_refine_ls_hydrogen_treatment constr
_refine_ls_matrix_type full
_refine_ls_number_parameters 682
_refine_ls_number_reflns 11541
_refine_ls_number_restraints 36
_refine_ls_restrained_S_all 1.040
_refine_ls_R_factor_all 0.0850
_refine_ls_R_factor_gt 0.0611
_refine_ls_shift/su_max 0.001
_refine_ls_shift/su_mean 0.000
_refine_ls_structure_factor_coef Fsqd
_refine_ls_weighting_details 'w=1/[\s^2^(Fo^2^)+(0.1007P)^2^+1.2267P] where P=(Fo^2^+2Fc^2^)/3'
_refine_ls_weighting_scheme calc
_refine_ls_wR_factor_gt 0.1676
_refine_ls_wR_factor_ref 0.1895
_reflns_Friedel_coverage 0.000
_reflns_number_gt 8328
_reflns_number_total 11541
_reflns_threshold_expression 'I > 2\s(I)'
_cod_data_source_file c7dt03436a2.cif
_cod_data_source_block ad031db
_cod_database_code 7044622
_shelx_shelxl_version_number 2014/7
_shelx_space_group_comment
;
The symmetry employed for this shelxl refinement is uniquely defined
by the following loop, which should always be used as a source of
symmetry information in preference to the above space-group names.
They are only intended as comments.
;
_shelx_estimated_absorpt_t_min 0.523
_shelx_estimated_absorpt_t_max 0.642
_oxdiff_exptl_absorpt_empirical_full_min 0.596
_oxdiff_exptl_absorpt_empirical_full_max 1.648
_oxdiff_exptl_absorpt_empirical_details
;
Empirical correction (ABSPACK) includes:
- Absorption correction using spherical harmonics
- Frame scaling
;

loop_
_space_group_symop_operation_xyz
'x, y, z'
'-x, -y, -z'

loop_
_atom_site_label
_atom_site_type_symbol
_atom_site_fract_x
_atom_site_fract_y
_atom_site_fract_z
_atom_site_U_iso_or_equiv
_atom_site_adp_type
_atom_site_occupancy
_atom_site_site_symmetry_order
_atom_site_calc_flag
_atom_site_refinement_flags_posn
_atom_site_refinement_flags_adp
_atom_site_refinement_flags_occupancy
_atom_site_disorder_assembly
_atom_site_disorder_group
Cl96 Cl 0.27277(18) 0.4221(2) 0.6386(2) 0.0966(12) Uani 0.739(7) 1 d D . P A 3
Cl97 Cl 0.20285(19) 0.2608(2) 0.6079(3) 0.1240(14) Uani 0.739(7) 1 d D . P A 3
C98 C 0.1530(6) 0.3557(6) 0.6389(6) 0.091(2) Uani 0.739(7) 1 d D . P A 3
H98A H 0.0954 0.3986 0.6042 0.110 Uiso 0.739(7) 1 calc R U P A 3
H98B H 0.1062 0.3297 0.6928 0.110 Uiso 0.739(7) 1 calc R U P A 3
Cl95 Cl 0.153(2) 0.3456(19) 0.5586(13) 0.249(11) Uiso 0.169(5) 1 d D . P B 4
Cl94 Cl 0.2674(12) 0.3889(8) 0.6706(6) 0.093(3) Uiso 0.169(5) 1 d D . P B 4
C97 C 0.180(6) 0.310(3) 0.6551(19) 0.18(3) Uiso 0.169(5) 1 d D . P B 4
H97A H 0.0986 0.3030 0.6899 0.219 Uiso 0.169(5) 1 calc R U P B 4
H97B H 0.2228 0.2457 0.6700 0.219 Uiso 0.169(5) 1 calc R U P B 4
Cl92 Cl 0.2206(14) 0.4517(8) 0.6005(8) 0.075(4) Uiso 0.092(5) 1 d . . P C 5
Cl93 Cl 0.2254(10) 0.2508(8) 0.6414(6) 0.053(3) Uiso 0.092(5) 1 d . . P C 5
C96 C 0.179(4) 0.339(3) 0.673(3) 0.056(11) Uiso 0.092(5) 1 d . . P C 5
H96A H 0.2169 0.3296 0.7202 0.067 Uiso 0.092(5) 1 calc R U P C 5
H96B H 0.0874 0.3382 0.6885 0.067 Uiso 0.092(5) 1 calc R U P C 5
Cl98 Cl 0.90443(19) 0.36510(18) 0.52685(12) 0.1674(9) Uani 1 1 d . . . . .
Cl99 Cl 0.8732(3) 0.1746(2) 0.53252(18) 0.2197(14) Uani 1 1 d . . . . .
C99 C 0.8789(6) 0.2465(5) 0.5871(3) 0.1168(18) Uani 1 1 d . . . . .
H99A H 0.7994 0.2426 0.6231 0.140 Uiso 1 1 calc R U . . .
H99B H 0.9465 0.2219 0.6194 0.140 Uiso 1 1 calc R U . . .
C1 C 0.5969(2) 0.87334(17) 0.80223(15) 0.0382(5) Uani 1 1 d . . . . .
C2 C 0.7277(2) 0.9586(2) 0.83088(19) 0.0524(7) Uani 1 1 d . . . . .
H2 H 0.7573 1.0043 0.8476 0.063 Uiso 1 1 calc R U . . .
C3 C 0.7976(2) 0.8966(2) 0.80326(19) 0.0526(7) Uani 1 1 d . . . . .
H3 H 0.8858 0.8899 0.7968 0.063 Uiso 1 1 calc R U . . .
C4 C 0.3347(2) 0.70006(16) 0.74872(14) 0.0334(4) Uani 1 1 d . . . . .
C5 C 0.1334(2) 0.68158(19) 0.74539(17) 0.0441(6) Uani 1 1 d . . . . .
H5 H 0.0455 0.6904 0.7507 0.053 Uiso 1 1 calc R U . . .
C6 C 0.2012(2) 0.61805(19) 0.71837(16) 0.0421(5) Uani 1 1 d . . . . .
H6 H 0.1702 0.5735 0.7011 0.051 Uiso 1 1 calc R U . . .
C11 C 0.4979(2) 0.99138(18) 0.86086(16) 0.0402(5) Uani 1 1 d . . . . .
C12 C 0.4407(2) 0.94442(19) 0.93783(16) 0.0430(5) Uani 1 1 d . . . . .
C13 C 0.3362(2) 0.9896(2) 0.96526(17) 0.0482(6) Uani 1 1 d . . . . .
H13 H 0.2956 0.9594 1.0176 0.058 Uiso 1 1 calc R U . . .
C14 C 0.2894(2) 1.0778(2) 0.91823(19) 0.0510(6) Uani 1 1 d . . . . .
C15 C 0.3498(3) 1.1220(2) 0.84210(19) 0.0524(6) Uani 1 1 d . . . . .
H15 H 0.3185 1.1826 0.8099 0.063 Uiso 1 1 calc R U . . .
C16 C 0.4545(3) 1.0801(2) 0.81156(17) 0.0475(6) Uani 1 1 d . . . . .
C17 C 0.4883(3) 0.8483(2) 0.98930(18) 0.0548(7) Uani 1 1 d . . . . .
H17A H 0.4399 0.8298 1.0422 0.082 Uiso 1 1 calc R U . . .
H17B H 0.5761 0.8527 0.9922 0.082 Uiso 1 1 calc R U . . .
H17C H 0.4800 0.7997 0.9671 0.082 Uiso 1 1 calc R U . . .
C18 C 0.1751(3) 1.1242(3) 0.9505(2) 0.0695(9) Uani 1 1 d . . . . .
H18A H 0.1495 1.1820 0.9084 0.104 Uiso 1 1 calc R U . . .
H18B H 0.1942 1.1422 0.9927 0.104 Uiso 1 1 calc R U . . .
H18C H 0.1074 1.0784 0.9712 0.104 Uiso 1 1 calc R U . . .
C19 C 0.5171(3) 1.1292(3) 0.72855(19) 0.0655(8) Uani 1 1 d . . . . .
H19A H 0.6012 1.1466 0.7289 0.098 Uiso 1 1 calc R U . . .
H19B H 0.4689 1.1877 0.7026 0.098 Uiso 1 1 calc R U . . .
H19C H 0.5220 1.0854 0.7000 0.098 Uiso 1 1 calc R U . . .
C21 C 0.7596(2) 0.76662(18) 0.75792(16) 0.0404(5) Uani 1 1 d . . . . .
C22 C 0.7719(2) 0.6740(2) 0.81338(17) 0.0467(6) Uani 1 1 d . . . . .
C23 C 0.8160(2) 0.6007(2) 0.7860(2) 0.0564(7) Uani 1 1 d . . . . .
H23 H 0.8244 0.5368 0.8228 0.068 Uiso 1 1 calc R U . . .
C24 C 0.8480(2) 0.6182(2) 0.7068(2) 0.0587(8) Uani 1 1 d . . . . .
C25 C 0.8321(3) 0.7109(3) 0.6537(2) 0.0585(8) Uani 1 1 d . . . . .
H25 H 0.8521 0.7229 0.5991 0.070 Uiso 1 1 calc R U . . .
C26 C 0.7877(2) 0.7872(2) 0.67753(17) 0.0468(6) Uani 1 1 d . . . . .
C27 C 0.7321(3) 0.6539(3) 0.89968(19) 0.0652(8) Uani 1 1 d . . . . .
H27A H 0.6410 0.6554 0.9113 0.098 Uiso 1 1 calc R U . . .
H27B H 0.7648 0.7031 0.9135 0.098 Uiso 1 1 calc R U . . .
H27C H 0.7646 0.5901 0.9304 0.098 Uiso 1 1 calc R U . . .
C28 C 0.8992(3) 0.5378(3) 0.6778(3) 0.0880(14) Uani 1 1 d . . . . .
H28A H 0.9873 0.5483 0.6555 0.132 Uiso 1 1 calc R U . . .
H28B H 0.8527 0.5377 0.6373 0.132 Uiso 1 1 calc R U . . .
H28C H 0.8907 0.4757 0.7218 0.132 Uiso 1 1 calc R U . . .
C29 C 0.7647(3) 0.8864(2) 0.6190(2) 0.0639(8) Uani 1 1 d . . . . .
H29A H 0.6751 0.8983 0.6183 0.096 Uiso 1 1 calc R U . . .
H29B H 0.8066 0.8911 0.5667 0.096 Uiso 1 1 calc R U . . .
H29C H 0.7974 0.9346 0.6341 0.096 Uiso 1 1 calc R U . . .
C31 C 0.1744(2) 0.80665(17) 0.79503(15) 0.0365(5) Uani 1 1 d . . . . .
C32 C 0.1689(2) 0.90157(18) 0.74128(17) 0.0446(6) Uani 1 1 d . . . . .
C33 C 0.1283(3) 0.9724(2) 0.7729(2) 0.0551(7) Uani 1 1 d . . . . .
H33 H 0.1218 1.0378 0.7386 0.066 Uiso 1 1 calc R U . . .
C34 C 0.0977(3) 0.9488(2) 0.8527(2) 0.0597(8) Uani 1 1 d . . . . .
H34 H 0.0715 0.9983 0.8728 0.072 Uiso 1 1 calc R U . . .
C35 C 0.1045(3) 0.8544(2) 0.90385(19) 0.0549(7) Uani 1 1 d . . . . .
H35 H 0.0833 0.8399 0.9588 0.066 Uiso 1 1 calc R U . . .
C36 C 0.1419(2) 0.7798(2) 0.87626(17) 0.0443(6) Uani 1 1 d . . . . .
C41 C 0.4269(2) 0.57155(17) 0.69818(15) 0.0373(5) Uani 1 1 d . . . . .
C42 C 0.4787(2) 0.5994(2) 0.61869(16) 0.0453(6) Uani 1 1 d . . . . .
C43 C 0.5737(3) 0.5392(3) 0.59961(19) 0.0583(7) Uani 1 1 d . . . . .
H43 H 0.6111 0.5548 0.5463 0.070 Uiso 1 1 calc R U . . .
C44 C 0.6140(3) 0.4577(3) 0.6562(2) 0.0622(8) Uani 1 1 d . . . . .
H44 H 0.6794 0.4185 0.6416 0.075 Uiso 1 1 calc R U . . .
C45 C 0.5614(3) 0.4321(2) 0.7338(2) 0.0559(7) Uani 1 1 d . . . . .
H45 H 0.5901 0.3750 0.7720 0.067 Uiso 1 1 calc R U . . .
C46 C 0.4656(2) 0.48944(19) 0.75709(17) 0.0441(5) Uani 1 1 d . . . . .
C321 C 0.2044(3) 0.9263(2) 0.65335(19) 0.0576(7) Uani 1 1 d . . . . .
H321 H 0.2515 0.8691 0.6457 0.069 Uiso 1 1 calc R U . . .
C322 C 0.2891(5) 1.0120(4) 0.6135(3) 0.0985(15) Uani 1 1 d . . . . .
H32A H 0.2424 1.0711 0.6138 0.148 Uiso 1 1 calc R U . . .
H32B H 0.3198 1.0178 0.5592 0.148 Uiso 1 1 calc R U . . .
H32C H 0.3597 1.0022 0.6420 0.148 Uiso 1 1 calc R U . . .
C323 C 0.0893(4) 0.9421(4) 0.6145(3) 0.1015(16) Uani 1 1 d . . . . .
H32D H 0.0367 0.8858 0.6407 0.152 Uiso 1 1 calc R U . . .
H32E H 0.1140 0.9510 0.5589 0.152 Uiso 1 1 calc R U . . .
H32F H 0.0427 0.9997 0.6186 0.152 Uiso 1 1 calc R U . . .
C361 C 0.1488(3) 0.6759(2) 0.93257(18) 0.0555(7) Uani 1 1 d . . . . .
H361 H 0.1585 0.6335 0.9011 0.067 Uiso 1 1 calc R U . . .
C362 C 0.2594(4) 0.6557(3) 0.9762(3) 0.0847(12) Uani 1 1 d . . . . .
H36A H 0.3360 0.6735 0.9383 0.127 Uiso 1 1 calc R U . . .
H36B H 0.2641 0.5868 1.0086 0.127 Uiso 1 1 calc R U . . .
H36C H 0.2496 0.6936 1.0100 0.127 Uiso 1 1 calc R U . . .
C363 C 0.0304(4) 0.6476(4) 0.9928(3) 0.1092(18) Uani 1 1 d . . . . .
H36D H 0.0185 0.6885 1.0242 0.164 Uiso 1 1 calc R U . . .
H36E H 0.0381 0.5799 1.0273 0.164 Uiso 1 1 calc R U . . .
H36F H -0.0413 0.6564 0.9653 0.164 Uiso 1 1 calc R U . . .
C421 C 0.4349(3) 0.6900(2) 0.55599(17) 0.0573(7) Uani 1 1 d . . . . .
H421 H 0.3492 0.7076 0.5771 0.069 Uiso 1 1 calc R U . . .
C422 C 0.5170(5) 0.7744(3) 0.5378(3) 0.0967(15) Uani 1 1 d . . . . .
H42A H 0.5147 0.7884 0.5855 0.145 Uiso 1 1 calc R U . . .
H42B H 0.4866 0.8312 0.4969 0.145 Uiso 1 1 calc R U . . .
H42C H 0.6027 0.7580 0.5194 0.145 Uiso 1 1 calc R U . . .
C423 C 0.4270(4) 0.6736(3) 0.4808(2) 0.0779(10) Uani 1 1 d . . . . .
H42D H 0.5106 0.6598 0.4571 0.117 Uiso 1 1 calc R U . . .
H42E H 0.3913 0.7315 0.4437 0.117 Uiso 1 1 calc R U . . .
H42F H 0.3741 0.6188 0.4932 0.117 Uiso 1 1 calc R U . . .
C461 C 0.4077(3) 0.4602(2) 0.84303(17) 0.0508(6) Uani 1 1 d . . . . .
H461 H 0.3508 0.5143 0.8486 0.061 Uiso 1 1 calc R U . . .
C462 C 0.5073(3) 0.4444(3) 0.8957(2) 0.0689(9) Uani 1 1 d . . . . .
H46A H 0.5617 0.3892 0.8936 0.103 Uiso 1 1 calc R U . . .
H46B H 0.4671 0.4316 0.9499 0.103 Uiso 1 1 calc R U . . .
H46C H 0.5569 0.5023 0.8772 0.103 Uiso 1 1 calc R U . . .
C463 C 0.3300(4) 0.3705(3) 0.8695(2) 0.0777(10) Uani 1 1 d . . . . .
H46D H 0.2649 0.3831 0.8364 0.117 Uiso 1 1 calc R U . . .
H46E H 0.2916 0.3547 0.9244 0.117 Uiso 1 1 calc R U . . .
H46F H 0.3837 0.3162 0.8645 0.117 Uiso 1 1 calc R U . . .
N1 N 0.60501(19) 0.94411(15) 0.83065(13) 0.0420(5) Uani 1 1 d . . . . .
N2 N 0.71722(18) 0.84374(16) 0.78584(13) 0.0410(5) Uani 1 1 d . . . . .
N3 N 0.21515(17) 0.73182(14) 0.76407(12) 0.0365(4) Uani 1 1 d . . . . .
N4 N 0.32479(17) 0.62945(14) 0.72026(12) 0.0358(4) Uani 1 1 d . . . . .
P1 P 0.44560(6) 0.84509(5) 0.79379(5) 0.04900(19) Uani 1 1 d . . . . .
P2 P 0.48713(5) 0.72635(5) 0.75801(4) 0.04351(17) Uani 1 1 d . . . . .
F1 F 0.2465(11) 0.8217(7) 1.1909(8) 0.152(5) Uani 0.588(17) 1 d D . P D 1
F2 F 0.2238(7) 0.7057(7) 1.1488(5) 0.128(3) Uani 0.588(17) 1 d D . P D 1
F3 F 0.0205(9) 0.7178(8) 1.1810(8) 0.111(3) Uani 0.588(17) 1 d D . P D 1
F4 F 0.0421(12) 0.8290(7) 1.2271(6) 0.122(4) Uani 0.588(17) 1 d D . P D 1
F1' F 0.2715(7) 0.8072(10) 1.1757(7) 0.095(3) Uani 0.412(17) 1 d D . P D 2
F2' F 0.176(2) 0.7037(11) 1.1488(9) 0.191(8) Uani 0.412(17) 1 d D . P D 2
F3' F -0.0038(14) 0.7516(19) 1.2004(11) 0.214(12) Uani 0.412(17) 1 d D . P D 2
F4' F 0.0945(16) 0.8565(9) 1.2241(12) 0.151(6) Uani 0.412(17) 1 d D . P D 2
F5 F 0.1453(2) 0.69422(15) 1.27128(14) 0.0843(6) Uani 1 1 d . . . . .
F6 F 0.1199(3) 0.8521(3) 1.10314(18) 0.1372(15) Uani 1 1 d . . . . .
P3 P 0.13431(8) 0.77253(7) 1.18619(6) 0.0636(2) Uani 1 1 d . . . . .

loop_
_atom_site_aniso_label
_atom_site_aniso_U_11
_atom_site_aniso_U_22
_atom_site_aniso_U_33
_atom_site_aniso_U_23
_atom_site_aniso_U_13
_atom_site_aniso_U_12
Cl96 0.0750(11) 0.1149(19) 0.131(3) -0.086(2) 0.0118(14) -0.0283(12)
Cl97 0.0727(11) 0.1145(16) 0.228(4) -0.124(2) 0.0094(15) -0.0103(10)
C98 0.055(3) 0.095(5) 0.147(8) -0.079(5) 0.009(4) -0.011(3)
Cl98 0.1326(14) 0.190(2) 0.1269(14) -0.0072(14) 0.0016(11) -0.0111(13)
Cl99 0.243(3) 0.251(3) 0.258(3) -0.193(3) -0.122(2) 0.129(2)
C99 0.110(4) 0.147(5) 0.095(4) -0.046(4) -0.022(3) 0.005(4)
C1 0.0347(11) 0.0414(12) 0.0427(13) -0.0198(10) -0.0064(9) -0.0022(9)
C2 0.0397(13) 0.0633(16) 0.0680(19) -0.0374(15) -0.0088(12) -0.0102(11)
C3 0.0344(12) 0.0673(17) 0.0682(19) -0.0374(15) -0.0070(12) -0.0082(11)
C4 0.0313(10) 0.0353(10) 0.0363(12) -0.0162(9) -0.0052(8) -0.0005(8)
C5 0.0292(10) 0.0532(14) 0.0591(16) -0.0295(12) -0.0098(10) -0.0021(9)
C6 0.0333(11) 0.0506(13) 0.0523(15) -0.0276(12) -0.0102(10) -0.0038(9)
C11 0.0376(11) 0.0435(12) 0.0475(14) -0.0248(11) -0.0076(10) -0.0025(9)
C12 0.0427(12) 0.0471(13) 0.0453(14) -0.0223(11) -0.0081(10) -0.0060(10)
C13 0.0452(13) 0.0595(15) 0.0467(15) -0.0270(13) -0.0045(11) -0.0070(11)
C14 0.0421(13) 0.0599(16) 0.0624(18) -0.0352(14) -0.0100(12) 0.0015(11)
C15 0.0551(15) 0.0502(14) 0.0582(17) -0.0253(13) -0.0176(13) 0.0084(12)
C16 0.0508(14) 0.0476(14) 0.0488(15) -0.0217(12) -0.0100(11) -0.0029(11)
C17 0.0629(17) 0.0502(15) 0.0520(17) -0.0181(13) -0.0119(13) -0.0022(12)
C18 0.0510(16) 0.088(2) 0.085(2) -0.053(2) -0.0122(16) 0.0143(15)
C19 0.076(2) 0.0650(19) 0.0491(17) -0.0162(15) -0.0054(15) -0.0006(16)
C21 0.0285(10) 0.0467(13) 0.0505(14) -0.0229(11) -0.0056(9) -0.0012(9)
C22 0.0306(11) 0.0529(14) 0.0544(16) -0.0165(12) -0.0066(10) -0.0035(10)
C23 0.0363(12) 0.0471(14) 0.085(2) -0.0241(14) -0.0080(13) -0.0012(10)
C24 0.0360(13) 0.0619(17) 0.090(2) -0.0442(17) -0.0007(13) -0.0049(11)
C25 0.0442(14) 0.081(2) 0.0629(19) -0.0438(17) 0.0059(13) -0.0121(13)
C26 0.0370(12) 0.0558(15) 0.0498(15) -0.0220(12) -0.0026(10) -0.0079(10)
C27 0.0601(18) 0.076(2) 0.0515(18) -0.0126(16) -0.0116(14) -0.0029(15)
C28 0.0565(19) 0.083(2) 0.149(4) -0.079(3) 0.005(2) -0.0024(17)
C29 0.0653(19) 0.0669(19) 0.0517(18) -0.0124(15) -0.0077(14) -0.0073(15)
C31 0.0279(10) 0.0412(11) 0.0457(13) -0.0213(10) -0.0086(9) 0.0026(8)
C32 0.0344(11) 0.0427(13) 0.0587(16) -0.0199(12) -0.0103(11) 0.0009(9)
C33 0.0451(14) 0.0438(14) 0.083(2) -0.0292(14) -0.0158(14) 0.0044(11)
C34 0.0459(14) 0.0626(17) 0.091(2) -0.0526(18) -0.0131(15) 0.0097(12)
C35 0.0460(14) 0.0714(19) 0.0618(18) -0.0423(16) -0.0071(12) 0.0027(12)
C36 0.0354(11) 0.0536(14) 0.0515(15) -0.0270(12) -0.0096(10) 0.0011(10)
C41 0.0322(10) 0.0424(12) 0.0443(13) -0.0240(10) -0.0059(9) 0.0000(9)
C42 0.0408(12) 0.0544(14) 0.0461(15) -0.0261(12) -0.0029(10) -0.0025(10)
C43 0.0492(15) 0.081(2) 0.0554(18) -0.0423(16) 0.0026(13) 0.0001(14)
C44 0.0499(15) 0.074(2) 0.079(2) -0.0505(18) -0.0119(15) 0.0173(14)
C45 0.0523(15) 0.0550(16) 0.069(2) -0.0322(15) -0.0175(14) 0.0150(12)
C46 0.0435(12) 0.0444(13) 0.0501(15) -0.0230(11) -0.0108(11) 0.0020(10)
C321 0.0582(17) 0.0518(15) 0.0556(18) -0.0109(13) -0.0099(14) -0.0032(13)
C322 0.106(3) 0.105(3) 0.066(2) 0.002(2) -0.016(2) -0.047(3)
C323 0.083(3) 0.145(4) 0.073(3) -0.023(3) -0.031(2) -0.024(3)
C361 0.0649(17) 0.0579(16) 0.0450(15) -0.0185(13) -0.0109(13) -0.0047(13)
C362 0.067(2) 0.084(3) 0.077(3) 0.003(2) -0.0183(19) -0.0028(19)
C363 0.062(2) 0.107(4) 0.118(4) 0.003(3) -0.003(2) -0.023(2)
C421 0.0614(17) 0.0645(18) 0.0410(15) -0.0164(13) -0.0027(13) -0.0014(13)
C422 0.148(4) 0.068(2) 0.070(3) -0.012(2) -0.020(3) -0.032(3)
C423 0.086(3) 0.098(3) 0.055(2) -0.029(2) -0.0203(18) -0.003(2)
C461 0.0536(15) 0.0495(14) 0.0464(15) -0.0146(12) -0.0092(12) 0.0023(11)
C462 0.075(2) 0.079(2) 0.0516(18) -0.0178(16) -0.0187(16) -0.0043(17)
C463 0.085(3) 0.075(2) 0.068(2) -0.0156(18) -0.0085(19) -0.0256(19)
N1 0.0371(10) 0.0463(11) 0.0508(12) -0.0258(10) -0.0078(9) -0.0044(8)
N2 0.0309(9) 0.0506(11) 0.0488(12) -0.0260(10) -0.0060(8) -0.0031(8)
N3 0.0296(9) 0.0412(10) 0.0444(11) -0.0219(9) -0.0074(8) 0.0010(7)
N4 0.0313(9) 0.0411(10) 0.0415(11) -0.0225(9) -0.0054(8) -0.0008(7)
P1 0.0313(3) 0.0560(4) 0.0773(5) -0.0431(4) -0.0130(3) 0.0024(2)
P2 0.0285(3) 0.0511(3) 0.0633(4) -0.0346(3) -0.0088(3) 0.0005(2)
F1 0.138(8) 0.112(5) 0.208(11) -0.034(6) -0.055(7) -0.067(5)
F2 0.106(4) 0.186(8) 0.092(4) -0.066(5) -0.020(3) 0.078(5)
F3 0.093(5) 0.120(5) 0.118(7) -0.024(4) -0.039(5) -0.034(4)
F4 0.144(7) 0.081(5) 0.110(5) -0.027(4) 0.000(5) 0.066(5)
F1' 0.041(3) 0.153(9) 0.077(5) -0.027(5) -0.011(3) 0.004(4)
F2' 0.35(2) 0.146(10) 0.144(10) -0.114(9) -0.032(13) -0.058(12)
F3' 0.074(6) 0.34(3) 0.107(11) 0.076(14) -0.025(6) -0.099(12)
F4' 0.164(12) 0.058(5) 0.190(11) -0.034(6) 0.042(9) 0.010(6)
F5 0.1084(17) 0.0626(12) 0.0715(14) -0.0115(10) -0.0246(12) 0.0118(11)
F6 0.0794(16) 0.161(3) 0.0902(19) 0.0456(19) -0.0109(14) -0.0087(17)
P3 0.0521(4) 0.0622(5) 0.0635(5) -0.0086(4) -0.0092(4) -0.0002(3)

loop_
_atom_type_symbol
_atom_type_description
_atom_type_scat_dispersion_real
_atom_type_scat_dispersion_imag
_atom_type_scat_source
C C 0.0181 0.0091 'International Tables Vol C Tables 4.2.6.8 and 6.1.1.4'
H H 0.0000 0.0000 'International Tables Vol C Tables 4.2.6.8 and 6.1.1.4'
N N 0.0311 0.0180 'International Tables Vol C Tables 4.2.6.8 and 6.1.1.4'
F F 0.0727 0.0534 'International Tables Vol C Tables 4.2.6.8 and 6.1.1.4'
P P 0.2955 0.4335 'International Tables Vol C Tables 4.2.6.8 and 6.1.1.4'
Cl Cl 0.3639 0.7018 'International Tables Vol C Tables 4.2.6.8 and 6.1.1.4'

loop_
_exptl_crystal_face_index_h
_exptl_crystal_face_index_k
_exptl_crystal_face_index_l
_exptl_crystal_face_perp_dist
5 5 -2 0.0844
-4 0 -11 0.1160
-6 -4 -7 0.1115
-6 -5 1 0.0737
-2 -4 8 0.0411
2 -1 11 0.0378
-2 6 -5 0.0997
2 -7 -9 0.0801
-1 0 -11 0.1273
3 -8 0 0.0586
0 9 8 0.1248
1 -9 -1 0.0411
0 -8 -9 0.0757
4 8 2 0.1037
-5 4 -5 0.0847
-5 5 4 0.0788
-4 3 9 0.0594

loop_
_geom_angle_atom_site_label_1
_geom_angle_atom_site_label_2
_geom_angle_atom_site_label_3
_geom_angle
Cl96 C98 Cl97 113.1(3)
Cl94 C97 Cl95 113.7(17)
Cl93 C96 Cl92 111(3)
Cl98 C99 Cl99 111.3(4)
N1 C1 N2 104.8(2)
N1 C1 P1 118.02(17)
N2 C1 P1 137.12(18)
C3 C2 N1 107.4(2)
C2 C3 N2 107.3(2)
N3 C4 N4 104.82(18)
N3 C4 P2 136.94(17)
N4 C4 P2 118.22(16)
C6 C5 N3 107.4(2)
C5 C6 N4 107.3(2)
C12 C11 C16 122.9(2)
C12 C11 N1 118.0(2)
C16 C11 N1 119.0(2)
C13 C12 C11 117.3(3)
C13 C12 C17 120.9(3)
C11 C12 C17 121.8(2)
C12 C13 C14 121.8(3)
C15 C14 C13 118.8(3)
C15 C14 C18 121.2(3)
C13 C14 C18 120.0(3)
C14 C15 C16 121.9(3)
C15 C16 C11 117.3(3)
C15 C16 C19 120.7(3)
C11 C16 C19 122.0(3)
C26 C21 C22 122.6(2)
C26 C21 N2 119.3(2)
C22 C21 N2 118.1(2)
C23 C22 C21 117.7(3)
C23 C22 C27 121.5(3)
C21 C22 C27 120.7(3)
C24 C23 C22 121.7(3)
C23 C24 C25 118.7(3)
C23 C24 C28 121.1(3)
C25 C24 C28 120.2(4)
C24 C25 C26 122.3(3)
C21 C26 C25 117.1(3)
C21 C26 C29 121.3(3)
C25 C26 C29 121.6(3)
C36 C31 C32 124.2(2)
C36 C31 N3 118.2(2)
C32 C31 N3 117.6(2)
C33 C32 C31 116.4(3)
C33 C32 C321 121.8(3)
C31 C32 C321 121.9(2)
C34 C33 C32 121.0(3)
C33 C34 C35 121.0(3)
C34 C35 C36 121.1(3)
C31 C36 C35 116.4(3)
C31 C36 C361 122.6(2)
C35 C36 C361 121.1(3)
C46 C41 C42 123.8(2)
C46 C41 N4 117.9(2)
C42 C41 N4 118.3(2)
C43 C42 C41 116.3(3)
C43 C42 C421 121.3(3)
C41 C42 C421 122.4(2)
C44 C43 C42 121.3(3)
C43 C44 C45 121.1(3)
C44 C45 C46 120.6(3)
C41 C46 C45 116.9(3)
C41 C46 C461 123.0(2)
C45 C46 C461 120.1(3)
C323 C321 C32 110.7(3)
C323 C321 C322 111.0(3)
C32 C321 C322 113.3(3)
C36 C361 C362 112.2(3)
C36 C361 C363 112.1(3)
C362 C361 C363 108.6(3)
C422 C421 C42 111.7(3)
C422 C421 C423 110.2(3)
C42 C421 C423 111.9(3)
C46 C461 C463 111.3(3)
C46 C461 C462 111.2(3)
C463 C461 C462 110.9(3)
C1 N1 C2 110.4(2)
C1 N1 C11 123.7(2)
C2 N1 C11 125.8(2)
C1 N2 C3 110.1(2)
C1 N2 C21 127.11(19)
C3 N2 C21 122.8(2)
C4 N3 C5 110.26(19)
C4 N3 C31 127.02(18)
C5 N3 C31 122.73(19)
C4 N4 C6 110.26(19)
C4 N4 C41 125.54(19)
C6 N4 C41 124.15(19)
C1 P1 P2 101.57(8)
C4 P2 P1 100.90(7)
F2' P3 F3' 96.1(7)
F1 P3 F4 93.2(5)
F2' P3 F6 89.5(8)
F1 P3 F6 91.1(5)
F3' P3 F6 90.1(7)
F4 P3 F6 90.7(4)
F2' P3 F1' 92.4(8)
F3' P3 F1' 171.5(11)
F6 P3 F1' 88.8(4)
F1 P3 F3 177.8(6)
F4 P3 F3 88.8(5)
F6 P3 F3 89.7(5)
F2' P3 F5 92.3(8)
F1 P3 F5 89.1(5)
F3' P3 F5 88.9(7)
F4 P3 F5 87.3(4)
F6 P3 F5 178.05(19)
F1' P3 F5 92.0(4)
F3 P3 F5 90.2(5)
F1 P3 F2 90.2(5)
F4 P3 F2 175.0(5)
F6 P3 F2 92.8(4)
F3 P3 F2 87.7(4)
F5 P3 F2 89.1(4)
F2' P3 F4' 175.7(8)
F3' P3 F4' 87.4(8)
F6 P3 F4' 87.9(7)
F1' P3 F4' 84.2(6)
F5 P3 F4' 90.4(7)

loop_
_geom_bond_atom_site_label_1
_geom_bond_atom_site_label_2
_geom_bond_distance
Cl96 C98 1.713(6)
Cl97 C98 1.734(6)
Cl95 C97 1.738(17)
Cl94 C97 1.723(17)
Cl92 C96 1.75(5)
Cl93 C96 1.65(5)
Cl98 C99 1.723(7)
Cl99 C99 1.745(6)
C1 N1 1.365(3)
C1 N2 1.366(3)
C1 P1 1.791(2)
C2 C3 1.340(4)
C2 N1 1.379(3)
C3 N2 1.388(3)
C4 N3 1.366(3)
C4 N4 1.368(3)
C4 P2 1.798(2)
C5 C6 1.342(4)
C5 N3 1.384(3)
C6 N4 1.384(3)
C11 C12 1.393(4)
C11 C16 1.395(4)
C11 N1 1.447(3)
C12 C13 1.389(4)
C12 C17 1.501(4)
C13 C14 1.389(4)
C14 C15 1.387(4)
C14 C18 1.512(4)
C15 C16 1.388(4)
C16 C19 1.502(4)
C21 C26 1.390(4)
C21 C22 1.393(4)
C21 N2 1.442(3)
C22 C23 1.389(4)
C22 C27 1.506(4)
C23 C24 1.380(5)
C24 C25 1.383(5)
C24 C28 1.518(4)
C25 C26 1.391(4)
C26 C29 1.504(4)
C31 C36 1.396(4)
C31 C32 1.399(4)
C31 N3 1.444(3)
C32 C33 1.397(4)
C32 C321 1.518(4)
C33 C34 1.374(5)
C34 C35 1.378(5)
C35 C36 1.396(4)
C36 C361 1.517(4)
C41 C46 1.392(4)
C41 C42 1.401(4)
C41 N4 1.445(3)
C42 C43 1.396(4)
C42 C421 1.520(4)
C43 C44 1.372(5)
C44 C45 1.374(5)
C45 C46 1.404(4)
C46 C461 1.520(4)
C321 C323 1.515(5)
C321 C322 1.522(5)
C361 C362 1.517(5)
C361 C363 1.529(5)
C421 C422 1.515(5)
C421 C423 1.525(5)
C461 C463 1.528(4)
C461 C462 1.533(4)
P1 P2 2.1065(9)
F1 P3 1.518(7)
F2 P3 1.593(6)
F3 P3 1.588(8)
F4 P3 1.537(7)
F1' P3 1.587(9)
F2' P3 1.446(12)
F3' P3 1.527(12)
F4' P3 1.648(16)
F5 P3 1.592(2)
F6 P3 1.578(3)

loop_
_geom_torsion_atom_site_label_1
_geom_torsion_atom_site_label_2
_geom_torsion_atom_site_label_3
_geom_torsion_atom_site_label_4
_geom_torsion
N1 C2 C3 N2 0.1(4)
N3 C5 C6 N4 -0.1(3)
C16 C11 C12 C13 -0.1(4)
N1 C11 C12 C13 -178.4(2)
C16 C11 C12 C17 179.2(2)
N1 C11 C12 C17 0.9(4)
C11 C12 C13 C14 0.4(4)
C17 C12 C13 C14 -179.0(3)
C12 C13 C14 C15 -0.6(4)
C12 C13 C14 C18 179.8(3)
C13 C14 C15 C16 0.6(4)
C18 C14 C15 C16 -179.7(3)
C14 C15 C16 C11 -0.4(4)
C14 C15 C16 C19 179.3(3)
C12 C11 C16 C15 0.2(4)
N1 C11 C16 C15 178.4(2)
C12 C11 C16 C19 -179.6(3)
N1 C11 C16 C19 -1.3(4)
C26 C21 C22 C23 1.0(4)
N2 C21 C22 C23 -178.3(2)
C26 C21 C22 C27 -175.8(2)
N2 C21 C22 C27 4.9(3)
C21 C22 C23 C24 0.6(4)
C27 C22 C23 C24 177.4(3)
C22 C23 C24 C25 -1.8(4)
C22 C23 C24 C28 178.4(3)
C23 C24 C25 C26 1.4(4)
C28 C24 C25 C26 -178.7(3)
C22 C21 C26 C25 -1.4(4)
N2 C21 C26 C25 177.9(2)
C22 C21 C26 C29 175.5(2)
N2 C21 C26 C29 -5.2(4)
C24 C25 C26 C21 0.1(4)
C24 C25 C26 C29 -176.8(3)
C36 C31 C32 C33 0.4(4)
N3 C31 C32 C33 179.6(2)
C36 C31 C32 C321 -179.4(2)
N3 C31 C32 C321 -0.2(3)
C31 C32 C33 C34 0.9(4)
C321 C32 C33 C34 -179.3(3)
C32 C33 C34 C35 -0.9(4)
C33 C34 C35 C36 -0.4(4)
C32 C31 C36 C35 -1.5(4)
N3 C31 C36 C35 179.3(2)
C32 C31 C36 C361 179.7(2)
N3 C31 C36 C361 0.5(3)
C34 C35 C36 C31 1.5(4)
C34 C35 C36 C361 -179.7(3)
C46 C41 C42 C43 0.5(4)
N4 C41 C42 C43 -177.4(2)
C46 C41 C42 C421 -179.5(3)
N4 C41 C42 C421 2.6(4)
C41 C42 C43 C44 -0.6(4)
C421 C42 C43 C44 179.5(3)
C42 C43 C44 C45 0.7(5)
C43 C44 C45 C46 -0.7(5)
C42 C41 C46 C45 -0.6(4)
N4 C41 C46 C45 177.4(2)
C42 C41 C46 C461 -179.7(2)
N4 C41 C46 C461 -1.8(4)
C44 C45 C46 C41 0.6(4)
C44 C45 C46 C461 179.8(3)
C33 C32 C321 C323 -78.7(4)
C31 C32 C321 C323 101.1(4)
C33 C32 C321 C322 46.7(4)
C31 C32 C321 C322 -133.5(3)
C31 C36 C361 C362 104.9(3)
C35 C36 C361 C362 -73.7(4)
C31 C36 C361 C363 -132.5(3)
C35 C36 C361 C363 48.8(4)
C43 C42 C421 C422 -83.4(4)
C41 C42 C421 C422 96.6(4)
C43 C42 C421 C423 40.6(4)
C41 C42 C421 C423 -139.3(3)
C41 C46 C461 C463 109.2(3)
C45 C46 C461 C463 -70.0(4)
C41 C46 C461 C462 -126.7(3)
C45 C46 C461 C462 54.1(4)
N2 C1 N1 C2 0.7(3)
P1 C1 N1 C2 -178.1(2)
N2 C1 N1 C11 -175.4(2)
P1 C1 N1 C11 5.8(3)
C3 C2 N1 C1 -0.5(4)
C3 C2 N1 C11 175.5(3)
C12 C11 N1 C1 81.2(3)
C16 C11 N1 C1 -97.1(3)
C12 C11 N1 C2 -94.4(3)
C16 C11 N1 C2 87.3(3)
N1 C1 N2 C3 -0.6(3)
P1 C1 N2 C3 177.8(2)
N1 C1 N2 C21 176.7(2)
P1 C1 N2 C21 -4.9(5)
C2 C3 N2 C1 0.3(4)
C2 C3 N2 C21 -177.1(3)
C26 C21 N2 C1 91.6(3)
C22 C21 N2 C1 -89.0(3)
C26 C21 N2 C3 -91.3(3)
C22 C21 N2 C3 88.0(3)
N4 C4 N3 C5 0.0(3)
P2 C4 N3 C5 -178.9(2)
N4 C4 N3 C31 -179.8(2)
P2 C4 N3 C31 1.3(4)
C6 C5 N3 C4 0.1(3)
C6 C5 N3 C31 180.0(2)
C36 C31 N3 C4 -92.5(3)
C32 C31 N3 C4 88.3(3)
C36 C31 N3 C5 87.7(3)
C32 C31 N3 C5 -91.5(3)
N3 C4 N4 C6 -0.1(3)
P2 C4 N4 C6 179.03(18)
N3 C4 N4 C41 -177.7(2)
P2 C4 N4 C41 1.4(3)
C5 C6 N4 C4 0.2(3)
C5 C6 N4 C41 177.8(2)
C46 C41 N4 C4 84.8(3)
C42 C41 N4 C4 -97.1(3)
C46 C41 N4 C6 -92.4(3)
C42 C41 N4 C6 85.6(3)
N1 C1 P1 P2 -175.15(19)
N2 C1 P1 P2 6.6(3)
N3 C4 P2 P1 -5.9(3)
N4 C4 P2 P1 175.32(17)

loop_
_exptl_oxdiff_crystal_face_indexfrac_h
_exptl_oxdiff_crystal_face_indexfrac_k
_exptl_oxdiff_crystal_face_indexfrac_l
_exptl_oxdiff_crystal_face_x
_exptl_oxdiff_crystal_face_y
_exptl_oxdiff_crystal_face_z
5.0039 4.9911 -1.9771 -0.4610 0.7274 0.4478
-3.9876 0.0110 -11.0051 0.2940 -0.3140 0.9806
-5.9948 -3.9868 -7.0208 0.4539 -0.7561 0.4053
-6.0020 -4.9887 0.9758 0.5694 -0.7962 -0.3570
-2.0099 -3.9986 7.9842 0.2398 -0.4199 -0.9279
1.9883 -1.0069 10.9992 -0.0813 0.1031 -1.0322
-1.9837 6.0076 -4.9830 0.4222 0.3526 0.7883
1.9915 -7.0053 -9.0201 -0.7460 -0.5147 0.3889
-0.9913 0.0043 -11.0012 -0.0913 -0.1243 0.9725
2.9824 -8.0096 -0.0222 -0.7389 -0.4860 -0.4643
0.0102 9.0018 8.0293 0.5577 0.8046 -0.1921
0.9838 -9.0053 -1.0281 -0.5463 -0.7025 -0.4277
-0.0078 -8.0012 -9.0260 -0.5334 -0.7257 0.3373
4.0077 7.9937 2.0313 -0.1201 0.9398 0.2690
-4.9835 4.0135 -4.9934 0.7191 -0.0061 0.6824
-4.9879 5.0122 4.0097 0.9430 0.1284 -0.0540
-3.9960 3.0082 9.0044 0.8260 0.0504 -0.6115
